data_4321122
loop_
_publ_author_name
'Paula M. Briggs Piccoli'
'Kent D. Abney'
'Jon R. Schoonover'
'Peter K. Dorhout'

_publ_section_title
;
 Synthesis and Structural Characterization of Quaternary Thorium
 Selenophosphates: A2ThP3Se9 (A = K, Rb) and Cs4Th2P5Se17
;
_journal_name_full 'Inorganic Chemistry'
_journal_page_first 2970
_journal_page_last 2976
_journal_paper_doi 10.1021/ic990767w
_journal_volume 39
_journal_year 2000
_chemical_formula_sum 'Cs4 P5 Se17 Th2'
_chemical_formula_weight 2492.89
_chemical_name_systematic
; 
 ? 
;
_space_group_IT_number 14
_symmetry_cell_setting monoclinic
_symmetry_space_group_name_Hall '-P 2ybc'
_symmetry_space_group_name_H-M 'P 1 21/c 1'
_atom_sites_solution_hydrogens geom
_atom_sites_solution_primary direct
_atom_sites_solution_secondary difmap
_audit_creation_method SHELXL
_cell_angle_alpha 90.00
_cell_angle_beta 95.8320(10)
_cell_angle_gamma 90.00
_cell_formula_units_Z 4
_cell_length_a 10.2378(5)
_cell_length_b 32.182(2)
_cell_length_c 10.7492(6)
_cell_measurement_temperature 223(2)
_cell_volume 3523.2(3)
_computing_cell_refinement 'Siemens XSCANS'
_computing_data_collection 'Siemens XSCANS'
_computing_data_reduction 'Siemens SHELXTL'
_computing_molecular_graphics 'Siemens SHELXTL'
_computing_publication_material 'Siemens SHELXTL'
_computing_structure_refinement 'SHELXL-93 (Sheldrick, 1993)'
_computing_structure_solution 'SHELXS-86 (Sheldrick, 1990)'
_diffrn_ambient_temperature 223(2)
_diffrn_measurement_device 'Siemens P4'
_diffrn_measurement_method '\w scans'
_diffrn_radiation_monochromator graphite
_diffrn_radiation_source 'fine-focus sealed tube'
_diffrn_radiation_type MoK\a
_diffrn_radiation_wavelength 0.71073
_diffrn_reflns_av_R_equivalents 0.0259
_diffrn_reflns_av_sigmaI/netI 0.0316
_diffrn_reflns_limit_h_max 12
_diffrn_reflns_limit_h_min -12
_diffrn_reflns_limit_k_max 40
_diffrn_reflns_limit_k_min -39
_diffrn_reflns_limit_l_max 13
_diffrn_reflns_limit_l_min -12
_diffrn_reflns_number 18798
_diffrn_reflns_theta_max 26.41
_diffrn_reflns_theta_min 1.27
_exptl_absorpt_coefficient_mu 30.295
_exptl_absorpt_correction_type none
_exptl_crystal_colour orange
_exptl_crystal_density_diffrn 4.700
_exptl_crystal_description rod
_exptl_crystal_F_000 4212
_exptl_crystal_size_max 0.14
_exptl_crystal_size_mid 0.06
_exptl_crystal_size_min 0.04
_refine_diff_density_max 3.094
_refine_diff_density_min -1.849
_refine_diff_density_rms 0.260
_refine_ls_extinction_coef 0.000418(14)
_refine_ls_extinction_expression Fc^*^=kFc[1+0.001xFc^2^\l^3^/sin(2\q)]^-1/4^
_refine_ls_extinction_method SHELXL
_refine_ls_goodness_of_fit_all 1.148
_refine_ls_goodness_of_fit_obs 1.136
_refine_ls_matrix_type full
_refine_ls_number_parameters 254
_refine_ls_number_reflns 7056
_refine_ls_number_restraints 0
_refine_ls_restrained_S_all 1.148
_refine_ls_restrained_S_obs 1.136
_refine_ls_R_factor_all 0.0321
_refine_ls_R_factor_obs 0.0262
_refine_ls_shift/esd_max -0.008
_refine_ls_shift/esd_mean 0.000
_refine_ls_structure_factor_coef Fsqd
_refine_ls_weighting_details 'w=1/[\s^2^(Fo^2^)+(0.0221P)^2^+19.3271P] where P=(Fo^2^+2Fc^2^)/3'
_refine_ls_weighting_scheme calc
_refine_ls_wR_factor_all 0.0626
_refine_ls_wR_factor_obs 0.0585
_reflns_number_observed 6308
_reflns_number_total 7056
_reflns_observed_criterion >2sigma(I)
_cod_data_source_file ic990767w_1.cif
_cod_data_source_block pmb1149
_cod_depositor_comments
;
The following automatic conversions were performed:

'_symmetry_cell_setting' value 'Monoclinic' changed to 'monoclinic'
according to the built-in table from CIF Core dictionary named
'cif_core.dic' version 2.4.1 from 2010-06-29.

Automatic conversion script
Id: cif_fix_values 1646 2011-03-28 12:23:43Z adriana 

The following automatic conversions were performed:

'_refine_ls_weighting_scheme' value 'calc
w=1/[\s^2^(Fo^2^)+(0.0221P)^2^+19.3271P] where P=(Fo^2^+2Fc^2^)/3'
was changed to 'calc'. New tag '_refine_ls_weighting_details' was
created. The value of the new tag was set to
'w=1/[\s^2^(Fo^2^)+(0.0221P)^2^+19.3271P] where P=(Fo^2^+2Fc^2^)/3'.

Automatic conversion script
Id: cif_fix_values 3143 2015-03-26 13:38:13Z robertas 
;
_cod_original_cell_volume 3523.3(3)
_cod_database_code 4321122

loop_
_symmetry_equiv_pos_as_xyz
'x, y, z'
'-x, y+1/2, -z+1/2'
'-x, -y, -z'
'x, -y-1/2, z-1/2'

loop_
_atom_site_aniso_label
_atom_site_aniso_U_11
_atom_site_aniso_U_22
_atom_site_aniso_U_33
_atom_site_aniso_U_23
_atom_site_aniso_U_13
_atom_site_aniso_U_12
Th1 0.00942(14) 0.00966(12) 0.01171(13) 0.00019(9) 0.00201(10) -0.00075(10)
Th2 0.00897(14) 0.00907(12) 0.01130(13) 0.00010(9) 0.00145(10) -0.00014(10)
Cs1 0.0207(3) 0.0217(2) 0.0179(2) 0.0032(2) -0.0006(2) -0.0020(2)
Cs2 0.0217(3) 0.0167(2) 0.0384(3) 0.0009(2) 0.0110(2) 0.0007(2)
Cs3 0.0256(3) 0.0352(3) 0.0312(3) -0.0113(2) -0.0052(2) 0.0066(2)
Cs4 0.0334(3) 0.0303(3) 0.0340(3) 0.0091(2) 0.0077(3) 0.0076(2)
Se1 0.0107(4) 0.0198(4) 0.0106(3) -0.0016(3) 0.0007(3) -0.0006(3)
Se2 0.0168(4) 0.0102(3) 0.0125(3) 0.0008(3) 0.0018(3) -0.0018(3)
Se3 0.0138(4) 0.0103(3) 0.0114(3) -0.0008(3) 0.0009(3) -0.0006(3)
Se4 0.0212(4) 0.0110(3) 0.0166(4) 0.0004(3) -0.0015(3) 0.0007(3)
Se5 0.0107(4) 0.0148(4) 0.0209(4) 0.0065(3) -0.0007(3) -0.0009(3)
Se6 0.0210(4) 0.0114(3) 0.0201(4) -0.0041(3) 0.0018(3) 0.0045(3)
Se7 0.0121(4) 0.0164(4) 0.0180(4) -0.0053(3) 0.0000(3) 0.0032(3)
Se8 0.0123(4) 0.0109(3) 0.0162(4) -0.0020(3) 0.0019(3) 0.0003(3)
Se9 0.0112(4) 0.0252(4) 0.0125(3) -0.0031(3) -0.0004(3) 0.0031(3)
Se10 0.0211(4) 0.0198(4) 0.0106(3) 0.0007(3) -0.0003(3) -0.0020(3)
Se11 0.0117(4) 0.0115(3) 0.0235(4) -0.0033(3) 0.0063(3) -0.0006(3)
Se12 0.0190(4) 0.0101(4) 0.0317(4) 0.0020(3) 0.0092(4) -0.0004(3)
Se13 0.0133(4) 0.0166(4) 0.0163(4) 0.0033(3) 0.0033(3) 0.0015(3)
Se14 0.0108(4) 0.0230(4) 0.0175(4) 0.0060(3) 0.0019(3) -0.0005(3)
Se15 0.0197(4) 0.0097(3) 0.0143(4) 0.0012(3) -0.0009(3) -0.0008(3)
Se16 0.0275(5) 0.0245(4) 0.0114(4) -0.0008(3) -0.0013(3) 0.0072(3)
Se17 0.0239(5) 0.0111(4) 0.0233(4) 0.0006(3) -0.0027(3) -0.0008(3)
P1 0.0129(10) 0.0109(9) 0.0136(9) 0.0011(7) 0.0019(7) -0.0001(7)
P2 0.0135(10) 0.0136(9) 0.0121(9) -0.0005(7) 0.0019(8) 0.0019(7)
P3 0.0105(9) 0.0082(8) 0.0127(9) -0.0017(7) 0.0030(7) -0.0003(7)
P4 0.0112(10) 0.0112(9) 0.0122(9) -0.0005(7) 0.0014(7) -0.0005(7)
P5 0.0129(10) 0.0113(8) 0.0115(9) -0.0003(7) 0.0012(7) 0.0004(7)

loop_
_atom_site_label
_atom_site_type_symbol
_atom_site_fract_x
_atom_site_fract_y
_atom_site_fract_z
_atom_site_U_iso_or_equiv
_atom_site_thermal_displace_type
_atom_site_occupancy
_atom_site_calc_flag
_atom_site_refinement_flags
_atom_site_disorder_group
Th1 Th 0.20995(3) 0.108498(8) 0.16060(2) 0.01020(7) Uani 1 d . .
Th2 Th -0.35167(3) 0.098944(8) 0.20895(2) 0.00975(7) Uani 1 d . .
Cs1 Cs -0.80166(5) 0.228379(15) -0.33437(4) 0.02027(11) Uani 1 d . .
Cs2 Cs -0.30430(5) 0.065117(15) -0.26963(5) 0.02505(12) Uani 1 d . .
Cs3 Cs -0.30802(6) 0.23450(2) -0.30462(5) 0.03125(13) Uani 1 d . .
Cs4 Cs -0.82124(6) 0.05323(2) -0.35529(5) 0.03229(14) Uani 1 d . .
Se1 Se -0.06594(7) 0.14182(2) 0.17614(6) 0.0137(2) Uani 1 d . .
Se2 Se 0.02979(7) 0.08023(2) -0.06274(6) 0.0131(2) Uani 1 d . .
Se3 Se 0.43419(7) 0.17195(2) 0.19515(6) 0.01183(15) Uani 1 d . .
Se4 Se -0.15649(8) 0.06999(2) 0.42644(7) 0.0165(2) Uani 1 d . .
Se5 Se 0.17203(7) 0.17313(2) -0.03858(7) 0.0156(2) Uani 1 d . .
Se6 Se -0.55935(8) 0.25301(2) -0.56516(7) 0.0175(2) Uani 1 d . .
Se7 Se -0.32481(7) 0.16436(2) 0.41108(7) 0.0156(2) Uani 1 d . .
Se8 Se 0.42620(7) 0.07893(2) -0.00376(7) 0.01310(15) Uani 1 d . .
Se9 Se 0.19431(8) 0.14107(2) 0.41750(7) 0.0164(2) Uani 1 d . .
Se10 Se -1.06566(8) 0.14637(2) -0.32411(7) 0.0173(2) Uani 1 d . .
Se11 Se -0.23243(7) 0.02374(2) 0.07758(7) 0.0153(2) Uani 1 d . .
Se12 Se -0.46739(8) 0.01896(2) 0.25542(8) 0.0198(2) Uani 1 d . .
Se13 Se 0.42426(8) 0.07278(2) 0.35356(7) 0.0153(2) Uani 1 d . .
Se14 Se -0.31204(8) 0.14724(2) -0.02876(7) 0.0171(2) Uani 1 d . .
Se15 Se 0.10735(8) 0.02660(2) 0.22672(7) 0.0147(2) Uani 1 d . .
Se16 Se -0.56882(9) 0.14022(3) -0.29676(7) 0.0213(2) Uani 1 d . .
Se17 Se -1.01840(8) 0.23189(2) -0.61115(7) 0.0198(2) Uani 1 d . .
P1 P -0.6185(2) 0.18748(6) -0.0052(2) 0.0124(4) Uani 1 d . .
P2 P -0.5182(2) 0.13723(6) -0.0996(2) 0.0130(4) Uani 1 d . .
P3 P -0.0244(2) 0.02862(5) 0.0528(2) 0.0104(4) Uani 1 d . .
P4 P -1.0038(2) 0.16641(6) -0.6344(2) 0.0115(4) Uani 1 d . .
P5 P -0.1395(2) 0.13523(6) -0.5142(2) 0.0119(4) Uani 1 d . .

loop_
_atom_type_symbol
_atom_type_description
_atom_type_scat_dispersion_real
_atom_type_scat_dispersion_imag
_atom_type_scat_source
P P 0.1023 0.0942 'International Tables Vol C Tables 4.2.6.8 and 6.1.1.4'
Se Se -0.0929 2.2259 'International Tables Vol C Tables 4.2.6.8 and 6.1.1.4'
Cs Cs -0.3680 2.1192 'International Tables Vol C Tables 4.2.6.8 and 6.1.1.4'
Th Th -7.2400 8.8979 'International Tables Vol C Tables 4.2.6.8 and 6.1.1.4'

loop_
_geom_angle_atom_site_label_1
_geom_angle_atom_site_label_2
_geom_angle_atom_site_label_3
_geom_angle
_geom_angle_site_symmetry_1
_geom_angle_site_symmetry_3
_geom_angle_publ_flag
Se15 Th1 Se9 92.13(2) . . ?
Se15 Th1 Se5 140.57(2) . . ?
Se9 Th1 Se5 113.93(2) . . ?
Se15 Th1 Se2 73.65(2) . . ?
Se9 Th1 Se2 139.42(2) . . ?
Se5 Th1 Se2 67.31(2) . . ?
Se15 Th1 Se1 86.93(2) . . ?
Se9 Th1 Se1 71.74(2) . . ?
Se5 Th1 Se1 74.91(2) . . ?
Se2 Th1 Se1 69.74(2) . . ?
Se15 Th1 Se3 147.78(2) . . ?
Se9 Th1 Se3 76.29(2) . . ?
Se5 Th1 Se3 70.35(2) . . ?
Se2 Th1 Se3 133.40(2) . . ?
Se1 Th1 Se3 116.52(2) . . ?
Se15 Th1 Se13 75.60(2) . . ?
Se9 Th1 Se13 66.96(2) . . ?
Se5 Th1 Se13 140.78(2) . . ?
Se2 Th1 Se13 139.35(2) . . ?
Se1 Th1 Se13 134.07(2) . . ?
Se3 Th1 Se13 72.19(2) . . ?
Se15 Th1 Se8 98.89(2) . . ?
Se9 Th1 Se8 137.92(2) . . ?
Se5 Th1 Se8 81.62(2) . . ?
Se2 Th1 Se8 82.47(2) . . ?
Se1 Th1 Se8 148.81(2) . . ?
Se3 Th1 Se8 72.90(2) . . ?
Se13 Th1 Se8 76.69(2) . . ?
Se12 Th2 Se7 120.29(2) . . ?
Se12 Th2 Se13 47.01(2) . 1_455 ?
Se7 Th2 Se13 80.92(2) . 1_455 ?
Se12 Th2 Se14 133.46(2) . . ?
Se7 Th2 Se14 103.73(2) . . ?
Se13 Th2 Se14 138.21(2) 1_455 . ?
Se12 Th2 Se4 81.06(2) . . ?
Se7 Th2 Se4 70.00(2) . . ?
Se13 Th2 Se4 89.60(2) 1_455 . ?
Se14 Th2 Se4 131.45(2) . . ?
Se12 Th2 Se11 64.77(2) . . ?
Se7 Th2 Se11 149.05(2) . . ?
Se13 Th2 Se11 111.73(2) 1_455 . ?
Se14 Th2 Se11 85.68(2) . . ?
Se4 Th2 Se11 81.62(2) . . ?
Se12 Th2 Se8 70.31(2) . 1_455 ?
Se7 Th2 Se8 132.62(2) . 1_455 ?
Se13 Th2 Se8 77.56(2) 1_455 1_455 ?
Se14 Th2 Se8 68.97(2) . 1_455 ?
Se4 Th2 Se8 150.01(2) . 1_455 ?
Se11 Th2 Se8 78.32(2) . 1_455 ?
Se12 Th2 Se3 111.66(2) . 1_455 ?
Se7 Th2 Se3 62.23(2) . 1_455 ?
Se13 Th2 Se3 71.12(2) 1_455 1_455 ?
Se14 Th2 Se3 74.73(2) . 1_455 ?
Se4 Th2 Se3 130.41(2) . 1_455 ?
Se11 Th2 Se3 147.82(2) . 1_455 ?
Se8 Th2 Se3 70.96(2) 1_455 1_455 ?
Se12 Th2 Se1 140.85(2) . . ?
Se7 Th2 Se1 76.55(2) . . ?
Se13 Th2 Se1 154.67(2) 1_455 . ?
Se14 Th2 Se1 60.06(2) . . ?
Se4 Th2 Se1 71.98(2) . . ?
Se11 Th2 Se1 83.30(2) . . ?
Se8 Th2 Se1 126.72(2) 1_455 . ?
Se3 Th2 Se1 107.42(2) 1_455 . ?
Se17 Cs1 Se17 99.81(2) . 4_566 ?
Se17 Cs1 Se6 167.97(2) . 4_566 ?
Se17 Cs1 Se6 80.33(2) 4_566 4_566 ?
Se17 Cs1 Se5 130.52(2) . 1_455 ?
Se17 Cs1 Se5 59.97(2) 4_566 1_455 ?
Se6 Cs1 Se5 59.96(2) 4_566 1_455 ?
Se17 Cs1 Se16 117.36(2) . . ?
Se17 Cs1 Se16 128.52(2) 4_566 . ?
Se6 Cs1 Se16 70.26(2) 4_566 . ?
Se5 Cs1 Se16 68.76(2) 1_455 . ?
Se17 Cs1 Se6 80.66(2) . . ?
Se17 Cs1 Se6 147.35(2) 4_566 . ?
Se6 Cs1 Se6 92.72(2) 4_566 . ?
Se5 Cs1 Se6 141.48(2) 1_455 . ?
Se16 Cs1 Se6 76.89(2) . . ?
Se17 Cs1 Se10 69.96(2) . . ?
Se17 Cs1 Se10 75.07(2) 4_566 . ?
Se6 Cs1 Se10 121.25(2) 4_566 . ?
Se5 Cs1 Se10 61.48(2) 1_455 . ?
Se16 Cs1 Se10 85.20(2) . . ?
Se6 Cs1 Se10 133.28(2) . . ?
Se17 Cs1 Se5 59.41(2) . 4_465 ?
Se17 Cs1 Se5 94.26(2) 4_566 4_465 ?
Se6 Cs1 Se5 108.56(2) 4_566 4_465 ?
Se5 Cs1 Se5 152.17(2) 1_455 4_465 ?
Se16 Cs1 Se5 134.46(2) . 4_465 ?
Se6 Cs1 Se5 57.57(2) . 4_465 ?
Se10 Cs1 Se5 125.57(2) . 4_465 ?
Se17 Cs1 P1 82.57(3) . 4_565 ?
Se17 Cs1 P1 115.00(3) 4_566 4_565 ?
Se6 Cs1 P1 86.47(3) 4_566 4_565 ?
Se5 Cs1 P1 146.30(3) 1_455 4_565 ?
Se16 Cs1 P1 104.54(3) . 4_565 ?
Se6 Cs1 P1 32.37(3) . 4_565 ?
Se10 Cs1 P1 152.21(3) . 4_565 ?
Se5 Cs1 P1 32.95(3) 4_465 4_565 ?
Se17 Cs1 Se9 58.70(2) . 1_454 ?
Se17 Cs1 Se9 137.77(2) 4_566 1_454 ?
Se6 Cs1 Se9 128.44(2) 4_566 1_454 ?
Se5 Cs1 Se9 104.37(2) 1_455 1_454 ?
Se16 Cs1 Se9 58.71(2) . 1_454 ?
Se6 Cs1 Se9 70.16(2) . 1_454 ?
Se10 Cs1 Se9 63.68(2) . 1_454 ?
Se5 Cs1 Se9 102.10(2) 4_465 1_454 ?
P1 Cs1 Se9 98.80(3) 4_565 1_454 ?
Se17 Cs1 Se3 111.31(2) . 4_465 ?
Se17 Cs1 Se3 93.96(2) 4_566 4_465 ?
Se6 Cs1 Se3 56.81(2) 4_566 4_465 ?
Se5 Cs1 Se3 114.53(2) 1_455 4_465 ?
Se16 Cs1 Se3 103.22(2) . 4_465 ?
Se6 Cs1 Se3 56.77(2) . 4_465 ?
Se10 Cs1 Se3 168.93(2) . 4_465 ?
Se5 Cs1 Se3 52.61(2) 4_465 4_465 ?
P1 Cs1 Se3 32.75(3) 4_565 4_465 ?
Se9 Cs1 Se3 126.84(2) 1_454 4_465 ?
Se17 Cs1 P1 160.45(3) . . ?
Se17 Cs1 P1 78.38(3) 4_566 . ?
Se6 Cs1 P1 31.52(3) 4_566 . ?
Se5 Cs1 P1 32.41(3) 1_455 . ?
Se16 Cs1 P1 54.54(3) . . ?
Se6 Cs1 P1 111.49(3) . . ?
Se10 Cs1 P1 90.94(3) . . ?
Se5 Cs1 P1 139.89(3) 4_465 . ?
P1 Cs1 P1 116.04(5) 4_565 . ?
Se9 Cs1 P1 109.72(3) 1_454 . ?
Se3 Cs1 P1 88.24(3) 4_465 . ?
Se15 Cs2 Se12 74.54(2) 3 3_455 ?
Se15 Cs2 Se16 165.59(2) 3 . ?
Se12 Cs2 Se16 91.24(2) 3_455 . ?
Se15 Cs2 Se10 103.48(2) 3 1_655 ?
Se12 Cs2 Se10 172.75(2) 3_455 1_655 ?
Se16 Cs2 Se10 90.92(2) . 1_655 ?
Se15 Cs2 Se14 123.37(2) 3 . ?
Se12 Cs2 Se14 116.59(2) 3_455 . ?
Se16 Cs2 Se14 60.74(2) . . ?
Se10 Cs2 Se14 70.42(2) 1_655 . ?
Se15 Cs2 Se4 82.79(2) 3 1_554 ?
Se12 Cs2 Se4 113.07(2) 3_455 1_554 ?
Se16 Cs2 Se4 105.51(2) . 1_554 ?
Se10 Cs2 Se4 59.69(2) 1_655 1_554 ?
Se14 Cs2 Se4 128.28(2) . 1_554 ?
Se15 Cs2 P2 142.13(3) 3 . ?
Se12 Cs2 P2 91.74(3) 3_455 . ?
Se16 Cs2 P2 33.38(3) . . ?
Se10 Cs2 P2 93.87(3) 1_655 . ?
Se14 Cs2 P2 34.02(3) . . ?
Se4 Cs2 P2 134.52(3) 1_554 . ?
Se15 Cs2 Se2 65.23(2) 3 . ?
Se12 Cs2 Se2 127.19(2) 3_455 . ?
Se16 Cs2 Se2 124.47(2) . . ?
Se10 Cs2 Se2 56.24(2) 1_655 . ?
Se14 Cs2 Se2 66.05(2) . . ?
Se4 Cs2 Se2 94.78(2) 1_554 . ?
P2 Cs2 Se2 99.45(3) . . ?
Se15 Cs2 Se11 63.44(2) 3 . ?
Se12 Cs2 Se11 76.46(2) 3_455 . ?
Se16 Cs2 Se11 111.49(2) . . ?
Se10 Cs2 Se11 109.11(2) 1_655 . ?
Se14 Cs2 Se11 66.21(2) . . ?
Se4 Cs2 Se11 141.65(2) 1_554 . ?
P2 Cs2 Se11 79.18(3) . . ?
Se2 Cs2 Se11 55.85(2) . . ?
Se15 Cs2 P5 106.41(3) 3 . ?
Se12 Cs2 P5 141.20(3) 3_455 . ?
Se16 Cs2 P5 86.10(3) . . ?
Se10 Cs2 P5 32.18(3) 1_655 . ?
Se14 Cs2 P5 95.63(3) . . ?
Se4 Cs2 P5 32.93(3) 1_554 . ?
P2 Cs2 P5 106.08(4) . . ?
Se2 Cs2 P5 84.26(3) . . ?
Se11 Cs2 P5 139.87(3) . . ?
Se15 Cs2 Se8 113.63(2) 3 1_455 ?
Se12 Cs2 Se8 64.81(2) 3_455 1_455 ?
Se16 Cs2 Se8 56.31(2) . 1_455 ?
Se10 Cs2 Se8 121.91(2) 1_655 1_455 ?
Se14 Cs2 Se8 52.12(2) . 1_455 ?
Se4 Cs2 Se8 160.65(2) 1_554 1_455 ?
P2 Cs2 Se8 32.12(3) . 1_455 ?
Se2 Cs2 Se8 101.36(2) . 1_455 ?
Se11 Cs2 Se8 57.69(2) . 1_455 ?
P5 Cs2 Se8 138.14(3) . 1_455 ?
Se15 Cs2 Cs4 54.645(15) 3 1_655 ?
Se12 Cs2 Cs4 126.49(2) 3_455 1_655 ?
Se16 Cs2 Cs4 139.60(2) . 1_655 ?
Se10 Cs2 Cs4 49.83(2) 1_655 1_655 ?
Se14 Cs2 Cs4 105.53(2) . 1_655 ?
Se4 Cs2 Cs4 50.52(2) 1_554 1_655 ?
P2 Cs2 Cs4 138.32(3) . 1_655 ?
Se2 Cs2 Cs4 46.345(14) . 1_655 ?
Se11 Cs2 Cs4 93.09(2) . 1_655 ?
P5 Cs2 Cs4 56.06(3) . 1_655 ?
Se8 Cs2 Cs4 147.40(2) 1_455 1_655 ?
Se17 Cs3 Se6 149.97(3) 4_666 . ?
Se17 Cs3 Se10 75.64(2) 4_666 1_655 ?
Se6 Cs3 Se10 119.59(2) . 1_655 ?
Se17 Cs3 Se7 127.62(2) 4_666 1_554 ?
Se6 Cs3 Se7 60.55(2) . 1_554 ?
Se10 Cs3 Se7 59.05(2) 1_655 1_554 ?
Se17 Cs3 Se6 98.60(2) 4_666 4_566 ?
Se6 Cs3 Se6 91.67(2) . 4_566 ?
Se10 Cs3 Se6 127.05(2) 1_655 4_566 ?
Se7 Cs3 Se6 128.63(2) 1_554 4_566 ?
Se17 Cs3 Se3 106.13(2) 4_666 4_465 ?
Se6 Cs3 Se3 57.60(2) . 4_465 ?
Se10 Cs3 Se3 176.80(2) 1_655 4_465 ?
Se7 Cs3 Se3 118.14(2) 1_554 4_465 ?
Se6 Cs3 Se3 55.62(2) 4_566 4_465 ?
Se17 Cs3 Se7 60.31(2) 4_666 4_565 ?
Se6 Cs3 Se7 104.04(2) . 4_565 ?
Se10 Cs3 Se7 134.95(2) 1_655 4_565 ?
Se7 Cs3 Se7 161.58(2) 1_554 4_565 ?
Se6 Cs3 Se7 57.08(2) 4_566 4_565 ?
Se3 Cs3 Se7 47.39(2) 4_465 4_565 ?
Se17 Cs3 Se16 135.84(2) 4_666 . ?
Se6 Cs3 Se16 73.96(2) . . ?
Se10 Cs3 Se16 82.94(2) 1_655 . ?
Se7 Cs3 Se16 66.07(2) 1_554 . ?
Se6 Cs3 Se16 64.93(2) 4_566 . ?
Se3 Cs3 Se16 97.32(2) 4_465 . ?
Se7 Cs3 Se16 121.95(2) 4_565 . ?
Se17 Cs3 Se14 81.73(2) 4_666 . ?
Se6 Cs3 Se14 127.57(2) . . ?
Se10 Cs3 Se14 65.21(2) 1_655 . ?
Se7 Cs3 Se14 99.95(2) 1_554 . ?
Se6 Cs3 Se14 61.90(2) 4_566 . ?
Se3 Cs3 Se14 117.51(2) 4_465 . ?
Se7 Cs3 Se14 97.70(2) 4_565 . ?
Se16 Cs3 Se14 54.17(2) . . ?
Se17 Cs3 Cs1 143.96(2) 4_666 . ?
Se6 Cs3 Cs1 48.22(2) . . ?
Se10 Cs3 Cs1 128.76(2) 1_655 . ?
Se7 Cs3 Cs1 87.85(2) 1_554 . ?
Se6 Cs3 Cs1 46.392(15) 4_566 . ?
Se3 Cs3 Cs1 51.101(13) 4_465 . ?
Se7 Cs3 Cs1 88.10(2) 4_565 . ?
Se16 Cs3 Cs1 46.539(14) . . ?
Se14 Cs3 Cs1 86.28(2) . . ?
Se17 Cs3 Cs1 44.38(2) 4_666 1_655 ?
Se6 Cs3 Cs1 125.76(2) . 1_655 ?
Se10 Cs3 Cs1 46.333(14) 1_655 1_655 ?
Se7 Cs3 Cs1 83.82(2) 1_554 1_655 ?
Se6 Cs3 Cs1 141.31(2) 4_566 1_655 ?
Se3 Cs3 Cs1 133.30(2) 4_465 1_655 ?
Se7 Cs3 Cs1 99.61(2) 4_565 1_655 ?
Se16 Cs3 Cs1 129.27(2) . 1_655 ?
Se14 Cs3 Cs1 95.83(2) . 1_655 ?
Cs1 Cs3 Cs1 171.63(2) . 1_655 ?
Se17 Cs3 Cs2 105.05(2) 4_666 . ?
Se6 Cs3 Cs2 102.40(2) . . ?
Se10 Cs3 Cs2 41.998(14) 1_655 . ?
Se7 Cs3 Cs2 57.357(15) 1_554 . ?
Se6 Cs3 Cs2 93.37(2) 4_566 . ?
Se3 Cs3 Cs2 138.61(2) 4_465 . ?
Se7 Cs3 Cs2 140.39(2) 4_565 . ?
Se16 Cs3 Cs2 41.480(14) . . ?
Se14 Cs3 Cs2 42.703(14) . . ?
Cs1 Cs3 Cs2 88.009(12) . . ?
Cs1 Cs3 Cs2 88.087(11) 1_655 . ?
Se2 Cs4 Se9 114.90(2) 1_455 1_454 ?
Se2 Cs4 Se16 91.04(2) 1_455 . ?
Se9 Cs4 Se16 58.79(2) 1_454 . ?
Se2 Cs4 Se12 105.96(2) 1_455 3_455 ?
Se9 Cs4 Se12 123.91(2) 1_454 3_455 ?
Se16 Cs4 Se12 84.75(2) . 3_455 ?
Se2 Cs4 Se11 62.49(2) 1_455 3_455 ?
Se9 Cs4 Se11 166.31(2) 1_454 3_455 ?
Se16 Cs4 Se11 107.53(2) . 3_455 ?
Se12 Cs4 Se11 49.51(2) 3_455 3_455 ?
Se2 Cs4 Se10 55.54(2) 1_455 . ?
Se9 Cs4 Se10 63.34(2) 1_454 . ?
Se16 Cs4 Se10 81.56(2) . . ?
Se12 Cs4 Se10 156.50(2) 3_455 . ?
Se11 Cs4 Se10 117.53(2) 3_455 . ?
Se2 Cs4 Se4 93.62(2) 1_455 1_454 ?
Se9 Cs4 Se4 66.81(2) 1_454 1_454 ?
Se16 Cs4 Se4 121.65(2) . 1_454 ?
Se12 Cs4 Se4 147.17(2) 3_455 1_454 ?
Se11 Cs4 Se4 125.82(2) 3_455 1_454 ?
Se10 Cs4 Se4 55.38(2) . 1_454 ?
Se2 Cs4 Se4 111.58(2) 1_455 3_455 ?
Se9 Cs4 Se4 128.45(2) 1_454 3_455 ?
Se16 Cs4 Se4 140.80(2) . 3_455 ?
Se12 Cs4 Se4 58.96(2) 3_455 3_455 ?
Se11 Cs4 Se4 61.27(2) 3_455 3_455 ?
Se10 Cs4 Se4 137.60(2) . 3_455 ?
Se4 Cs4 Se4 89.58(2) 1_454 3_455 ?
Se2 Cs4 Se15 60.72(2) 1_455 3_455 ?
Se9 Cs4 Se15 138.32(2) 1_454 3_455 ?
Se16 Cs4 Se15 150.51(2) . 3_455 ?
Se12 Cs4 Se15 94.60(2) 3_455 3_455 ?
Se11 Cs4 Se15 53.78(2) 3_455 3_455 ?
Se10 Cs4 Se15 88.13(2) . 3_455 ?
Se4 Cs4 Se15 72.04(2) 1_454 3_455 ?
Se4 Cs4 Se15 55.84(2) 3_455 3_455 ?
Se2 Cs4 Se13 155.13(2) 1_455 1_454 ?
Se9 Cs4 Se13 48.86(2) 1_454 1_454 ?
Se16 Cs4 Se13 64.68(2) . 1_454 ?
Se12 Cs4 Se13 78.41(2) 3_455 1_454 ?
Se11 Cs4 Se13 127.81(2) 3_455 1_454 ?
Se10 Cs4 Se13 112.19(2) . 1_454 ?
Se4 Cs4 Se13 94.85(2) 1_454 1_454 ?
Se4 Cs4 Se13 91.84(2) 3_455 1_454 ?
Se15 Cs4 Se13 144.10(2) 3_455 1_454 ?
Se2 Cs4 Cs2 49.351(15) 1_455 1_455 ?
Se9 Cs4 Cs2 99.55(2) 1_454 1_455 ?
Se16 Cs4 Cs2 124.31(2) . 1_455 ?
Se12 Cs4 Cs2 136.49(2) 3_455 1_455 ?
Se11 Cs4 Cs2 88.47(2) 3_455 1_455 ?
Se10 Cs4 Cs2 45.312(14) . 1_455 ?
Se4 Cs4 Cs2 46.316(14) 1_454 1_455 ?
Se4 Cs4 Cs2 94.02(2) 3_455 1_455 ?
Se15 Cs4 Cs2 43.588(13) 3_455 1_455 ?
Se13 Cs4 Cs2 140.57(2) 1_454 1_455 ?
Se2 Cs4 Cs2 108.87(2) 1_455 . ?
Se9 Cs4 Cs2 87.19(2) 1_454 . ?
Se16 Cs4 Cs2 43.142(15) . . ?
Se12 Cs4 Cs2 42.685(14) 3_455 . ?
Se11 Cs4 Cs2 81.44(2) 3_455 . ?
Se10 Cs4 Cs2 124.24(2) . . ?
Se4 Cs4 Cs2 151.31(2) 1_454 . ?
Se4 Cs4 Cs2 98.05(2) 3_455 . ?
Se15 Cs4 Cs2 134.43(2) 3_455 . ?
Se13 Cs4 Cs2 57.477(14) 1_454 . ?
Cs2 Cs4 Cs2 158.05(2) 1_455 . ?
P4 Se1 Th1 89.72(5) 1_656 . ?
P4 Se1 Th2 103.10(5) 1_656 . ?
Th1 Se1 Th2 134.40(3) . . ?
P3 Se2 Th1 86.94(5) . . ?
P3 Se2 Cs4 116.88(5) . 1_655 ?
Th1 Se2 Cs4 118.13(2) . 1_655 ?
P3 Se2 Cs2 88.32(6) . . ?
Th1 Se2 Cs2 156.62(3) . . ?
Cs4 Se2 Cs2 84.30(2) 1_655 . ?
P1 Se3 Th1 85.83(5) 1_655 . ?
P1 Se3 Th2 107.89(5) 1_655 1_655 ?
Th1 Se3 Th2 91.01(2) . 1_655 ?
P1 Se3 Cs3 85.80(5) 1_655 4_666 ?
Th1 Se3 Cs3 170.45(2) . 4_666 ?
Th2 Se3 Cs3 95.93(2) 1_655 4_666 ?
P1 Se3 Cs1 70.02(5) 1_655 4_666 ?
Th1 Se3 Cs1 94.92(2) . 4_666 ?
Th2 Se3 Cs1 173.51(2) 1_655 4_666 ?
Cs3 Se3 Cs1 77.88(2) 4_666 4_666 ?
P5 Se4 Th2 87.54(5) 1_556 . ?
P5 Se4 Cs2 79.25(5) 1_556 1_556 ?
Th2 Se4 Cs2 112.89(2) . 1_556 ?
P5 Se4 Cs4 85.44(6) 1_556 1_656 ?
Th2 Se4 Cs4 160.92(3) . 1_656 ?
Cs2 Se4 Cs4 83.17(2) 1_556 1_656 ?
P5 Se4 Cs4 174.01(6) 1_556 3_455 ?
Th2 Se4 Cs4 97.71(2) . 3_455 ?
Cs2 Se4 Cs4 95.98(2) 1_556 3_455 ?
Cs4 Se4 Cs4 90.42(2) 1_656 3_455 ?
P1 Se5 Th1 88.60(5) 1_655 . ?
P1 Se5 Cs1 83.28(5) 1_655 1_655 ?
Th1 Se5 Cs1 160.50(3) . 1_655 ?
P1 Se5 Cs1 73.85(5) 1_655 4_666 ?
Th1 Se5 Cs1 99.70(2) . 4_666 ?
Cs1 Se5 Cs1 95.04(2) 1_655 4_666 ?
P1 Se6 Cs3 96.58(6) 4_565 . ?
P1 Se6 Cs1 84.33(6) 4_565 4_565 ?
Cs3 Se6 Cs1 177.85(3) . 4_565 ?
P1 Se6 Cs1 76.29(5) 4_565 . ?
Cs3 Se6 Cs1 85.44(2) . . ?
Cs1 Se6 Cs1 96.67(2) 4_565 . ?
P1 Se6 Cs3 109.84(6) 4_565 4_565 ?
Cs3 Se6 Cs3 93.62(2) . 4_565 ?
Cs1 Se6 Cs3 84.23(2) 4_565 4_565 ?
Cs1 Se6 Cs3 173.86(2) . 4_565 ?
P5 Se7 Th2 88.72(5) 1_556 . ?
P5 Se7 Cs3 89.58(5) 1_556 1_556 ?
Th2 Se7 Cs3 171.74(3) . 1_556 ?
P5 Se7 Cs3 118.18(6) 1_556 4_566 ?
Th2 Se7 Cs3 98.98(2) . 4_566 ?
Cs3 Se7 Cs3 88.95(2) 1_556 4_566 ?
P2 Se8 Th1 103.47(5) 1_655 . ?
P2 Se8 Th2 87.91(6) 1_655 1_655 ?
Th1 Se8 Th2 91.62(2) . 1_655 ?
P2 Se8 Cs2 63.90(5) 1_655 1_655 ?
Th1 Se8 Cs2 166.61(2) . 1_655 ?
Th2 Se8 Cs2 92.31(2) 1_655 1_655 ?
P4 Se9 Th1 91.74(5) 1_656 . ?
P4 Se9 Cs4 110.17(5) 1_656 1_656 ?
Th1 Se9 Cs4 110.43(2) . 1_656 ?
P4 Se9 Cs1 81.44(5) 1_656 1_656 ?
Th1 Se9 Cs1 153.89(3) . 1_656 ?
Cs4 Se9 Cs1 95.54(2) 1_656 1_656 ?
P5 Se10 Cs2 81.73(6) 1_455 1_455 ?
P5 Se10 Cs1 105.87(6) 1_455 . ?
Cs2 Se10 Cs1 172.24(2) 1_455 . ?
P5 Se10 Cs3 90.48(6) 1_455 1_455 ?
Cs2 Se10 Cs3 94.26(2) 1_455 1_455 ?
Cs1 Se10 Cs3 87.32(2) . 1_455 ?
P5 Se10 Cs4 87.54(6) 1_455 . ?
Cs2 Se10 Cs4 84.85(2) 1_455 . ?
Cs1 Se10 Cs4 93.81(2) . . ?
Cs3 Se10 Cs4 177.93(3) 1_455 . ?
P3 Se11 Th2 115.63(5) . . ?
P3 Se11 Cs4 94.38(5) . 3_455 ?
Th2 Se11 Cs4 100.31(2) . 3_455 ?
P3 Se11 Cs2 87.19(5) . . ?
Th2 Se11 Cs2 97.02(2) . . ?
Cs4 Se11 Cs2 159.90(2) 3_455 . ?
Se13 Se12 Th2 69.18(3) 1_455 . ?
Se13 Se12 Cs2 101.32(3) 1_455 3_455 ?
Th2 Se12 Cs2 163.01(3) . 3_455 ?
Se13 Se12 Cs4 134.76(4) 1_455 3_455 ?
Th2 Se12 Cs4 105.67(3) . 3_455 ?
Cs2 Se12 Cs4 91.04(2) 3_455 3_455 ?
Se12 Se13 Th2 63.81(3) 1_655 1_655 ?
Se12 Se13 Th1 107.89(3) 1_655 . ?
Th2 Se13 Th1 94.33(2) 1_655 . ?
Se12 Se13 Cs4 124.01(3) 1_655 1_656 ?
Th2 Se13 Cs4 163.05(3) 1_655 1_656 ?
Th1 Se13 Cs4 96.71(2) . 1_656 ?
P2 Se14 Th2 90.60(5) . . ?
P2 Se14 Cs2 74.98(5) . . ?
Th2 Se14 Cs2 103.63(2) . . ?
P2 Se14 Cs3 85.96(5) . . ?
Th2 Se14 Cs3 165.70(3) . . ?
Cs2 Se14 Cs3 88.89(2) . . ?
P3 Se15 Th1 88.36(5) . . ?
P3 Se15 Cs2 115.11(5) . 3 ?
Th1 Se15 Cs2 123.93(3) . 3 ?
P3 Se15 Cs4 84.84(5) . 3_455 ?
Th1 Se15 Cs4 153.63(3) . 3_455 ?
Cs2 Se15 Cs4 81.77(2) 3 3_455 ?
P2 Se16 Cs2 77.61(6) . . ?
P2 Se16 Cs1 103.42(6) . . ?
Cs2 Se16 Cs1 171.49(3) . . ?
P2 Se16 Cs4 102.87(6) . . ?
Cs2 Se16 Cs4 90.69(2) . . ?
Cs1 Se16 Cs4 97.26(2) . . ?
P2 Se16 Cs3 87.73(6) . . ?
Cs2 Se16 Cs3 90.72(2) . . ?
Cs1 Se16 Cs3 80.91(2) . . ?
Cs4 Se16 Cs3 169.36(2) . . ?
P4 Se17 Cs1 91.25(6) . . ?
P4 Se17 Cs3 106.98(6) . 4_465 ?
Cs1 Se17 Cs3 154.79(3) . 4_465 ?
P4 Se17 Cs1 102.38(6) . 4_565 ?
Cs1 Se17 Cs1 101.12(2) . 4_565 ?
Cs3 Se17 Cs1 92.00(2) 4_465 4_565 ?
Se6 P1 Se5 116.42(9) 4_566 1_455 ?
Se6 P1 P2 111.01(10) 4_566 . ?
Se5 P1 P2 105.26(9) 1_455 . ?
Se6 P1 Se3 116.55(9) 4_566 1_455 ?
Se5 P1 Se3 104.42(8) 1_455 1_455 ?
P2 P1 Se3 101.59(9) . 1_455 ?
Se6 P1 Cs1 71.34(5) 4_566 4_566 ?
Se5 P1 Cs1 73.20(5) 1_455 4_566 ?
P2 P1 Cs1 177.65(9) . 4_566 ?
Se3 P1 Cs1 77.23(5) 1_455 4_566 ?
Se6 P1 Cs1 64.15(5) 4_566 . ?
Se5 P1 Cs1 64.31(5) 1_455 . ?
P2 P1 Cs1 91.85(7) . . ?
Se3 P1 Cs1 164.61(8) 1_455 . ?
Cs1 P1 Cs1 89.06(4) 4_566 . ?
Se16 P2 Se14 117.80(9) . . ?
Se16 P2 P1 110.16(10) . . ?
Se14 P2 P1 102.03(9) . . ?
Se16 P2 Se8 116.55(9) . 1_455 ?
Se14 P2 Se8 104.13(8) . 1_455 ?
P1 P2 Se8 104.44(9) . 1_455 ?
Se16 P2 Cs2 69.01(5) . . ?
Se14 P2 Cs2 70.99(5) . . ?
P1 P2 Cs2 170.40(9) . . ?
Se8 P2 Cs2 83.98(6) 1_455 . ?
Se11 P3 Se2 115.67(9) . . ?
Se11 P3 Se15 114.73(8) . . ?
Se2 P3 Se15 109.77(8) . . ?
Se11 P3 P3 105.85(12) . 3 ?
Se2 P3 P3 104.71(11) . 3 ?
Se15 P3 P3 104.91(12) . 3 ?
Se17 P4 Se9 114.20(9) . 1_454 ?
Se17 P4 Se1 116.38(9) . 1_454 ?
Se9 P4 Se1 105.73(8) 1_454 1_454 ?
Se17 P4 P5 108.79(9) . 1_455 ?
Se9 P4 P5 107.35(9) 1_454 1_455 ?
Se1 P4 P5 103.55(9) 1_454 1_455 ?
Se17 P4 Cs1 57.97(5) . . ?
Se9 P4 Cs1 66.96(5) 1_454 . ?
Se1 P4 Cs1 163.13(7) 1_454 . ?
P5 P4 Cs1 93.24(7) 1_455 . ?
Se10 P5 Se4 116.64(9) 1_655 1_554 ?
Se10 P5 Se7 119.17(9) 1_655 1_554 ?
Se4 P5 Se7 105.20(8) 1_554 1_554 ?
Se10 P5 P4 107.35(10) 1_655 1_655 ?
Se4 P5 P4 107.30(9) 1_554 1_655 ?
Se7 P5 P4 99.32(9) 1_554 1_655 ?
Se10 P5 Cs2 66.09(5) 1_655 . ?
Se4 P5 Cs2 67.82(5) 1_554 . ?
Se7 P5 Cs2 94.33(6) 1_554 . ?
P4 P5 Cs2 166.32(9) 1_655 . ?

loop_
_geom_bond_atom_site_label_1
_geom_bond_atom_site_label_2
_geom_bond_distance
_geom_bond_site_symmetry_2
_geom_bond_publ_flag
Th1 Se15 2.9507(7) . ?
Th1 Se9 2.9733(8) . ?
Th1 Se5 2.9818(8) . ?
Th1 Se2 3.0154(8) . ?
Th1 Se1 3.0417(8) . ?
Th1 Se3 3.0666(8) . ?
Th1 Se13 3.0843(8) . ?
Th1 Se8 3.1182(7) . ?
Th2 Se12 2.8983(8) . ?
Th2 Se7 3.0177(8) . ?
Th2 Se13 3.0188(8) 1_455 ?
Th2 Se14 3.0529(8) . ?
Th2 Se4 3.0623(8) . ?
Th2 Se11 3.1131(7) . ?
Th2 Se8 3.1238(8) 1_455 ?
Th2 Se3 3.2066(8) 1_455 ?
Th2 Se1 3.2856(8) . ?
Cs1 Se17 3.5280(10) . ?
Cs1 Se17 3.6603(10) 4_566 ?
Cs1 Se6 3.6644(9) 4_566 ?
Cs1 Se5 3.6766(9) 1_455 ?
Cs1 Se16 3.7013(10) . ?
Cs1 Se6 3.7666(9) . ?
Cs1 Se10 3.7873(9) . ?
Cs1 Se5 3.8495(9) 4_465 ?
Cs1 P1 3.862(2) 4_565 ?
Cs1 Se9 3.8715(9) 1_454 ?
Cs1 Se3 4.0081(9) 4_465 ?
Cs1 P1 4.052(2) . ?
Cs2 Se15 3.5779(9) 3 ?
Cs2 Se12 3.5888(9) 3_455 ?
Cs2 Se16 3.6194(10) . ?
Cs2 Se10 3.6661(9) 1_655 ?
Cs2 Se14 3.7063(10) . ?
Cs2 Se4 3.7407(9) 1_554 ?
Cs2 P2 3.786(2) . ?
Cs2 Se2 3.9160(10) . ?
Cs2 Se11 3.9605(10) . ?
Cs2 P5 3.969(2) . ?
Cs2 Se8 4.1928(9) 1_455 ?
Cs2 Cs4 5.1359(8) 1_655 ?
Cs3 Se17 3.6102(10) 4_666 ?
Cs3 Se6 3.6544(10) . ?
Cs3 Se10 3.7882(10) 1_655 ?
Cs3 Se7 3.7892(9) 1_554 ?
Cs3 Se6 3.8410(10) 4_566 ?
Cs3 Se3 4.0036(9) 4_465 ?
Cs3 Se7 4.0101(9) 4_565 ?
Cs3 Se16 4.0482(11) . ?
Cs3 Se14 4.0871(10) . ?
Cs3 Cs1 5.2299(8) 1_655 ?
Cs4 Se2 3.7343(9) 1_455 ?
Cs4 Se9 3.7497(9) 1_454 ?
Cs4 Se16 3.8185(11) . ?
Cs4 Se12 3.8257(10) 3_455 ?
Cs4 Se11 3.8750(9) 3_455 ?
Cs4 Se10 3.9407(10) . ?
Cs4 Se4 3.9924(10) 1_454 ?
Cs4 Se4 4.0406(9) 3_455 ?
Cs4 Se15 4.2324(9) 3_455 ?
Cs4 Se13 4.2550(9) 1_454 ?
Cs4 Cs2 5.1359(8) 1_455 ?
Se1 P4 2.217(2) 1_656 ?
Se2 P3 2.180(2) . ?
Se2 Cs4 3.7343(9) 1_655 ?
Se3 P1 2.223(2) 1_655 ?
Se3 Th2 3.2066(8) 1_655 ?
Se3 Cs3 4.0036(9) 4_666 ?
Se3 Cs1 4.0080(9) 4_666 ?
Se4 P5 2.196(2) 1_556 ?
Se4 Cs2 3.7407(9) 1_556 ?
Se4 Cs4 3.9924(10) 1_656 ?
Se4 Cs4 4.0406(9) 3_455 ?
Se5 P1 2.187(2) 1_655 ?
Se5 Cs1 3.6766(9) 1_655 ?
Se5 Cs1 3.8495(9) 4_666 ?
Se6 P1 2.129(2) 4_565 ?
Se6 Cs1 3.6644(9) 4_565 ?
Se6 Cs3 3.8410(10) 4_565 ?
Se7 P5 2.194(2) 1_556 ?
Se7 Cs3 3.7892(9) 1_556 ?
Se7 Cs3 4.0101(9) 4_566 ?
Se8 P2 2.241(2) 1_655 ?
Se8 Th2 3.1238(8) 1_655 ?
Se8 Cs2 4.1928(9) 1_655 ?
Se9 P4 2.205(2) 1_656 ?
Se9 Cs4 3.7498(9) 1_656 ?
Se9 Cs1 3.8715(9) 1_656 ?
Se10 P5 2.136(2) 1_455 ?
Se10 Cs2 3.6661(9) 1_455 ?
Se10 Cs3 3.7882(10) 1_455 ?
Se11 P3 2.178(2) . ?
Se11 Cs4 3.8750(9) 3_455 ?
Se12 Se13 2.3625(10) 1_455 ?
Se12 Cs2 3.5888(9) 3_455 ?
Se12 Cs4 3.8257(10) 3_455 ?
Se13 Se12 2.3625(10) 1_655 ?
Se13 Th2 3.0188(8) 1_655 ?
Se13 Cs4 4.2550(9) 1_656 ?
Se14 P2 2.193(2) . ?
Se15 P3 2.192(2) . ?
Se15 Cs2 3.5779(9) 3 ?
Se15 Cs4 4.2324(9) 3_455 ?
Se16 P2 2.133(2) . ?
Se17 P4 2.129(2) . ?
Se17 Cs3 3.6102(10) 4_465 ?
Se17 Cs1 3.6603(10) 4_565 ?
P1 Se6 2.129(2) 4_566 ?
P1 Se5 2.187(2) 1_455 ?
P1 P2 2.216(3) . ?
P1 Se3 2.223(2) 1_455 ?
P1 Cs1 3.862(2) 4_566 ?
P2 Se8 2.241(2) 1_455 ?
P3 P3 2.247(3) 3 ?
P4 Se9 2.205(2) 1_454 ?
P4 Se1 2.217(2) 1_454 ?
P4 P5 2.230(3) 1_455 ?
P5 Se10 2.136(2) 1_655 ?
P5 Se4 2.196(2) 1_554 ?
P5 Se7 2.194(2) 1_554 ?
P5 P4 2.230(3) 1_655 ?
